data_7719628
loop_
_publ_author_name
'Samanta, Sukhendu Bikash'
'Roy, Soumalya'
'Konieczny, Piotr'
'Pe&#x142;ka, Robert'
'Baran, Stanis&#x142;aw'
'Himchan, Mo'
'Dey, Atanu'
'Lee, Junseong'
'Das, Sourav'

_publ_section_title
;
 Exploring the magnetic anisotropy and slow relaxation in heterometallic
 Co<sup>II</sup>-Ln<sup>III</sup>-Co<sup>II</sup> complexes: from
 synthesis to <i>ab initio</i> insights.
;
_journal_issue 44
_journal_name_full 'Dalton transactions (Cambridge, England : 2003)'
_journal_page_first 16492
_journal_page_last 16507
_journal_paper_doi 10.1039/d5dt02024g
_journal_volume 54
_journal_year 2025
_chemical_formula_moiety 'C42 H42 Cl2 Co2 Er N6 O8, Cl, C H Cl3, C H4 O'
_chemical_formula_sum 'C44 H47 Cl6 Co2 Er N6 O9'
_chemical_formula_weight 1301.69
_space_group_crystal_system triclinic
_space_group_IT_number 2
_space_group_name_Hall '-P 1'
_space_group_name_H-M_alt 'P -1'
_atom_sites_solution_hydrogens mixed
_audit_creation_date 2024-11-21
_audit_creation_method
;
Olex2 1.5
(compiled 2024.02.16 svn.r378c4104 for OlexSys, GUI svn.r6928)
;
_audit_update_record
;
2025-08-22 deposited with the CCDC.	2025-10-07 downloaded from the CCDC.
;
_cell_angle_alpha 92.1552(18)
_cell_angle_beta 105.4675(15)
_cell_angle_gamma 109.8515(16)
_cell_formula_units_Z 2
_cell_length_a 12.8167(4)
_cell_length_b 14.6711(5)
_cell_length_c 16.2516(6)
_cell_measurement_reflns_used 9842
_cell_measurement_temperature 296.15
_cell_measurement_theta_max 26.10
_cell_measurement_theta_min 2.45
_cell_volume 2742.35(17)
_computing_cell_refinement 'SAINT v8.34A (Bruker, 2013)'
_computing_data_reduction 'SAINT v8.34A (Bruker, 2013)'
_computing_molecular_graphics 'Olex2 1.5 (Dolomanov et al., 2009)'
_computing_publication_material 'Olex2 1.5 (Dolomanov et al., 2009)'
_computing_structure_refinement 'SHELXL 2019/3 (Sheldrick, 2015)'
_computing_structure_solution 'XS  (Sheldrick, 2008)'
_diffrn_ambient_temperature 296.15
_diffrn_measured_fraction_theta_full 1.000
_diffrn_measured_fraction_theta_max 0.996
_diffrn_measurement_device_type 'Bruker APEX-II CCD'
_diffrn_measurement_method '\f and \w scans'
_diffrn_radiation_type MoK\a
_diffrn_radiation_wavelength 0.71073
_diffrn_reflns_av_R_equivalents 0.0285
_diffrn_reflns_av_unetI/netI 0.0279
_diffrn_reflns_Laue_measured_fraction_full 1.000
_diffrn_reflns_Laue_measured_fraction_max 0.996
_diffrn_reflns_limit_h_max 15
_diffrn_reflns_limit_h_min -15
_diffrn_reflns_limit_k_max 18
_diffrn_reflns_limit_k_min -17
_diffrn_reflns_limit_l_max 20
_diffrn_reflns_limit_l_min -20
_diffrn_reflns_number 39107
_diffrn_reflns_point_group_measured_fraction_full 1.000
_diffrn_reflns_point_group_measured_fraction_max 0.996
_diffrn_reflns_theta_full 25.242
_diffrn_reflns_theta_max 26.112
_diffrn_reflns_theta_min 1.491
_exptl_absorpt_coefficient_mu 2.460
_exptl_absorpt_correction_T_max 0.7453
_exptl_absorpt_correction_T_min 0.4626
_exptl_absorpt_correction_type multi-scan
_exptl_absorpt_process_details
;
SADABS-2014/2 (Bruker,2014/2) was used for absorption correction.
wR2(int) was 0.0996 before and 0.0423 after correction.
The Ratio of minimum to maximum transmission is 0.6207.
The \l/2 correction factor is 0.00150.
;
_exptl_crystal_colour 'clear red'
_exptl_crystal_colour_lustre clear
_exptl_crystal_colour_primary red
_exptl_crystal_density_diffrn 1.576
_exptl_crystal_description needle
_exptl_crystal_F_000 1298
_exptl_crystal_size_max 0.12
_exptl_crystal_size_mid 0.045
_exptl_crystal_size_min 0.033
_refine_diff_density_max 1.643
_refine_diff_density_min -1.210
_refine_diff_density_rms 0.081
_refine_ls_extinction_method none
_refine_ls_goodness_of_fit_ref 1.038
_refine_ls_hydrogen_treatment mixed
_refine_ls_matrix_type full
_refine_ls_number_parameters 625
_refine_ls_number_reflns 10876
_refine_ls_number_restraints 3
_refine_ls_restrained_S_all 1.038
_refine_ls_R_factor_all 0.0323
_refine_ls_R_factor_gt 0.0278
_refine_ls_shift/su_max 0.001
_refine_ls_shift/su_mean 0.000
_refine_ls_structure_factor_coef Fsqd
_refine_ls_weighting_details 'w=1/[\s^2^(Fo^2^)+(0.0356P)^2^+3.2066P] where P=(Fo^2^+2Fc^2^)/3'
_refine_ls_weighting_scheme calc
_refine_ls_wR_factor_gt 0.0696
_refine_ls_wR_factor_ref 0.0720
_reflns_Friedel_coverage 0.000
_reflns_number_gt 9827
_reflns_number_total 10876
_reflns_threshold_expression 'I > 2\s(I)'
_cod_data_source_file d5dt02024g2.cif
_cod_data_source_block Compound_5
_cod_depositor_comments 'Adding full bibliography for 7719627--7719631.cif.'
_cod_database_code 7719628
_shelx_shelxl_version_number 2019/3
_shelx_space_group_comment
;
The symmetry employed for this shelxl refinement is uniquely defined
by the following loop, which should always be used as a source of
symmetry information in preference to the above space-group names.
They are only intended as comments.
;
_olex2_refinement_description
;
1. Fixed Uiso
 At 1.2 times of:
  All C(H) groups
 At 1.5 times of:
  All C(H,H,H) groups, All O(H) groups
2. Restrained distances
 O6-H6A
 0.85 with sigma of 0.01
 C45-H6A
 1.868822 with sigma of 0.02
 Co2-H6A
 2.698725 with sigma of 0.02
3.a Ternary CH refined with riding coordinates:
 C40(H40)
3.b Aromatic/amide H refined with riding coordinates:
 C6(H6), C18(H18), C4(H4), C2(H2), C13(H13), C16(H16), C11(H11), C17(H17),
 C25(H25), C15(H15), C33(H33), C27(H27), C21(H21), C46(H46), C9(H9), C30(H30),
 C28(H28), C23(H23), C29(H29), C8(H8A), C22(H22), C36(H36), C35(H35), C3(H3),
 C10(H10), C34(H34)
3.c Idealised Me refined as rotating group:
 C38(H38A,H38B,H38C), C68(H68A,H68B,H68C), C39(H39A,H39B,H39C), C41(H41A,H41B,
 H41C), C45(H45A,H45B,H45C)
3.d Idealised tetrahedral OH refined as rotating group:
 O5(H5), O8(H8), O7(H7), O9(H9A)
;
_smtbx_masks_void_probe_radius 1.2
_smtbx_masks_void_truncation_radius 1.2
_olex2_submission_special_instructions 'No special instructions were received'

loop_
_space_group_symop_operation_xyz
'x, y, z'
'-x, -y, -z'

loop_
_atom_site_label
_atom_site_type_symbol
_atom_site_fract_x
_atom_site_fract_y
_atom_site_fract_z
_atom_site_U_iso_or_equiv
_atom_site_adp_type
_atom_site_occupancy
_atom_site_site_symmetry_order
_atom_site_calc_flag
_atom_site_refinement_flags_posn
_atom_site_refinement_flags_adp
_atom_site_refinement_flags_occupancy
_atom_site_disorder_assembly
_atom_site_disorder_group
Er1 Er 0.29883(2) 0.19940(2) 0.24032(2) 0.02294(5) Uani 1 1 d . . . . .
Co1 Co 0.46511(3) 0.27858(3) 0.09106(2) 0.02246(9) Uani 1 1 d . . . . .
Co2 Co 0.17059(3) 0.23091(3) 0.38186(2) 0.02545(9) Uani 1 1 d D . . . .
Cl2 Cl 0.13210(6) 0.06867(5) 0.29464(5) 0.03070(16) Uani 1 1 d . . . . .
Cl1 Cl 0.27953(7) 0.27927(6) -0.00795(5) 0.03356(17) Uani 1 1 d . . . . .
O2 O 0.37094(17) 0.15273(14) 0.13972(12) 0.0242(4) Uani 1 1 d . . . . .
O1 O 0.41921(17) 0.33112(14) 0.20602(13) 0.0253(4) Uani 1 1 d . . . . .
O5 O 0.62370(18) 0.27318(16) 0.18194(14) 0.0316(5) Uani 1 1 d . . . . .
H5 H 0.614585 0.216857 0.191211 0.047 Uiso 1 1 calc R U . . .
O4 O 0.35255(18) 0.26093(15) 0.38200(13) 0.0293(4) Uani 1 1 d . . . . .
C1 C 0.5706(3) 0.2612(2) -0.05544(19) 0.0294(6) Uani 1 1 d . . . . .
O8 O 0.40516(19) 0.10238(16) 0.30122(14) 0.0315(5) Uani 1 1 d . . . . .
H8 H 0.449132 0.097148 0.274346 0.047 Uiso 1 1 calc R U . . .
C12 C 0.4562(2) 0.4278(2) 0.22694(19) 0.0248(6) Uani 1 1 d . . . . .
O7 O 0.15190(18) 0.15534(18) 0.10901(14) 0.0359(5) Uani 1 1 d . . . . .
H7 H 0.177476 0.181291 0.071105 0.054 Uiso 1 1 calc R U . . .
N4 N 0.0422(2) 0.16597(19) 0.44668(16) 0.0321(6) Uani 1 1 d . . . . .
N3 N 0.4486(2) 0.14930(18) 0.00694(15) 0.0257(5) Uani 1 1 d . . . . .
N6 N 0.2580(2) 0.18813(18) 0.50181(16) 0.0297(5) Uani 1 1 d . . . . .
N1 N 0.5647(2) 0.32589(18) 0.00121(16) 0.0269(5) Uani 1 1 d . . . . .
N5 N 0.0033(2) 0.24097(19) 0.30803(16) 0.0282(5) Uani 1 1 d . . . . .
C26 C 0.0049(3) 0.2894(2) 0.23545(19) 0.0275(6) Uani 1 1 d . . . . .
C6 C 0.6103(3) 0.4831(2) 0.0703(2) 0.0297(6) Uani 1 1 d . . . . .
H6 H 0.645568 0.550897 0.077972 0.036 Uiso 1 1 calc R U . . .
N2 N 0.5455(2) 0.43906(17) 0.11640(16) 0.0254(5) Uani 1 1 d . . . . .
O3 O 0.19460(17) 0.28823(15) 0.26526(13) 0.0283(4) Uani 1 1 d . . . . .
C14 C 0.3764(2) 0.0593(2) 0.02085(19) 0.0257(6) Uani 1 1 d . . . . .
O6 O 0.2135(2) 0.37453(18) 0.44555(18) 0.0508(7) Uani 1 1 d D . . . .
H6A H 0.170(2) 0.4080(17) 0.430(2) 0.076 Uiso 1 1 d D U . . .
C7 C 0.5244(2) 0.4888(2) 0.18127(19) 0.0255(6) Uani 1 1 d . . . . .
C18 C 0.2612(3) -0.0202(2) 0.1114(2) 0.0305(7) Uani 1 1 d . . . . .
H18 H 0.233072 -0.017622 0.158304 0.037 Uiso 1 1 calc R U . . .
C37 C 0.4218(3) 0.2448(2) 0.4516(2) 0.0299(6) Uani 1 1 d . . . . .
C5 C 0.6252(3) 0.4212(2) 0.0060(2) 0.0293(6) Uani 1 1 d . . . . .
C4 C 0.6956(3) 0.4557(3) -0.0470(2) 0.0366(7) Uani 1 1 d . . . . .
H4 H 0.737366 0.522201 -0.043039 0.044 Uiso 1 1 calc R U . . .
C32 C 0.3759(3) 0.2035(2) 0.51728(19) 0.0295(6) Uani 1 1 d . . . . .
C2 C 0.6386(3) 0.2902(3) -0.1107(2) 0.0367(7) Uani 1 1 d . . . . .
H2 H 0.641463 0.244362 -0.150311 0.044 Uiso 1 1 calc R U . . .
C13 C 0.4992(3) 0.1603(2) -0.05209(19) 0.0291(6) Uani 1 1 d . . . . .
H13 H 0.491082 0.107792 -0.090274 0.035 Uiso 1 1 calc R U . . .
C19 C 0.3368(2) 0.0662(2) 0.09266(18) 0.0234(6) Uani 1 1 d . . . . .
C16 C 0.2691(3) -0.1138(2) -0.0100(2) 0.0362(7) Uani 1 1 d . . . . .
H16 H 0.246588 -0.173855 -0.043561 0.043 Uiso 1 1 calc R U . . .
C11 C 0.4317(3) 0.4718(2) 0.2937(2) 0.0322(7) Uani 1 1 d . . . . .
H11 H 0.387019 0.433086 0.324999 0.039 Uiso 1 1 calc R U . . .
C17 C 0.2289(3) -0.1079(2) 0.0607(2) 0.0339(7) Uani 1 1 d . . . . .
H17 H 0.179394 -0.164421 0.073973 0.041 Uiso 1 1 calc R U . . .
C25 C -0.0875(3) 0.1979(2) 0.3309(2) 0.0344(7) Uani 1 1 d . . . . .
H25 H -0.161228 0.193120 0.298127 0.041 Uiso 1 1 calc R U . . .
C20 C 0.0750(3) 0.1363(2) 0.5230(2) 0.0357(7) Uani 1 1 d . . . . .
C15 C 0.3420(3) -0.0307(2) -0.0302(2) 0.0324(7) Uani 1 1 d . . . . .
H15 H 0.368396 -0.034368 -0.077801 0.039 Uiso 1 1 calc R U . . .
C33 C 0.4459(3) 0.1793(2) 0.5887(2) 0.0366(7) Uani 1 1 d . . . . .
H33 H 0.414476 0.149934 0.630751 0.044 Uiso 1 1 calc R U . . .
C27 C -0.0852(3) 0.3147(2) 0.1851(2) 0.0325(7) Uani 1 1 d . . . . .
H27 H -0.155435 0.297674 0.197777 0.039 Uiso 1 1 calc R U . . .
C21 C -0.0055(3) 0.0949(3) 0.5677(2) 0.0460(9) Uani 1 1 d . . . . .
H21 H 0.017892 0.075599 0.621238 0.055 Uiso 1 1 calc R U . . .
C46 C 0.1979(3) 0.1497(2) 0.5520(2) 0.0364(7) Uani 1 1 d . . . . .
H46 H 0.230860 0.131459 0.603837 0.044 Uiso 1 1 calc R U . . .
C9 C 0.5415(3) 0.6321(2) 0.2678(2) 0.0372(7) Uani 1 1 d . . . . .
H9 H 0.569707 0.699812 0.281769 0.045 Uiso 1 1 calc R U . . .
C30 C 0.1244(3) 0.3642(2) 0.1469(2) 0.0338(7) Uani 1 1 d . . . . .
H30 H 0.193917 0.380963 0.133173 0.041 Uiso 1 1 calc R U . . .
C28 C -0.0699(3) 0.3647(2) 0.1168(2) 0.0372(8) Uani 1 1 d . . . . .
H28 H -0.129374 0.382227 0.083372 0.045 Uiso 1 1 calc R U . . .
C24 C -0.0680(3) 0.1567(3) 0.4117(2) 0.0363(7) Uani 1 1 d . . . . .
C23 C -0.1533(3) 0.1143(3) 0.4515(2) 0.0463(9) Uani 1 1 d . . . . .
H23 H -0.230321 0.106980 0.425846 0.056 Uiso 1 1 calc R U . . .
C29 C 0.0350(3) 0.3890(2) 0.0979(2) 0.0393(8) Uani 1 1 d . . . . .
H29 H 0.044967 0.422634 0.051500 0.047 Uiso 1 1 calc R U . . .
C8 C 0.5661(3) 0.5907(2) 0.2030(2) 0.0332(7) Uani 1 1 d . . . . .
H8A H 0.611287 0.630435 0.172520 0.040 Uiso 1 1 calc R U . . .
C38 C 0.6812(3) 0.3381(3) 0.2611(2) 0.0463(9) Uani 1 1 d . . . . .
H38A H 0.725269 0.401290 0.250091 0.069 Uiso 1 1 calc R U . . .
H38B H 0.732429 0.312695 0.299304 0.069 Uiso 1 1 calc R U . . .
H38C H 0.624549 0.344083 0.287375 0.069 Uiso 1 1 calc R U . . .
C22 C -0.1199(4) 0.0834(3) 0.5303(3) 0.0507(10) Uani 1 1 d . . . . .
H22 H -0.174944 0.054821 0.558317 0.061 Uiso 1 1 calc R U . . .
C36 C 0.5405(3) 0.2660(3) 0.4628(2) 0.0393(8) Uani 1 1 d . . . . .
H36 H 0.573769 0.296191 0.421930 0.047 Uiso 1 1 calc R U . . .
C31 C 0.1112(2) 0.3141(2) 0.21673(19) 0.0266(6) Uani 1 1 d . . . . .
C35 C 0.6079(3) 0.2428(3) 0.5333(3) 0.0487(9) Uani 1 1 d . . . . .
H35 H 0.686126 0.256564 0.539033 0.058 Uiso 1 1 calc R U . . .
C68 C 0.0278(3) 0.1165(3) 0.0787(3) 0.0509(10) Uani 1 1 d . . . . .
H68A H 0.002411 0.069619 0.027956 0.076 Uiso 1 1 calc R U . . .
H68B H -0.000341 0.168641 0.065167 0.076 Uiso 1 1 calc R U . . .
H68C H -0.002148 0.085063 0.122725 0.076 Uiso 1 1 calc R U . . .
C3 C 0.7015(3) 0.3885(3) -0.1054(2) 0.0404(8) Uani 1 1 d . . . . .
H3 H 0.747974 0.409440 -0.141272 0.048 Uiso 1 1 calc R U . . .
C39 C 0.3950(3) 0.0317(3) 0.3604(2) 0.0433(8) Uani 1 1 d . . . . .
H39A H 0.339969 -0.030772 0.330221 0.065 Uiso 1 1 calc R U . . .
H39B H 0.368953 0.052314 0.405476 0.065 Uiso 1 1 calc R U . . .
H39C H 0.469314 0.026525 0.385011 0.065 Uiso 1 1 calc R U . . .
C10 C 0.4736(3) 0.5726(2) 0.3132(2) 0.0369(7) Uani 1 1 d . . . . .
H10 H 0.456309 0.601182 0.357393 0.044 Uiso 1 1 calc R U . . .
C34 C 0.5616(3) 0.1992(3) 0.5962(2) 0.0453(9) Uani 1 1 d . . . . .
H34 H 0.608397 0.183426 0.643475 0.054 Uiso 1 1 calc R U . . .
Cl6 Cl 0.60241(7) 0.07475(7) 0.24540(6) 0.0424(2) Uani 1 1 d . . . . .
Cl4 Cl -0.04918(19) 0.18063(14) -0.22264(14) 0.1365(9) Uani 1 1 d . . . . .
Cl3 Cl 0.12721(17) 0.33524(18) -0.25670(17) 0.1560(10) Uani 1 1 d . . . . .
Cl5 Cl 0.0162(4) 0.3718(2) -0.13692(15) 0.227(2) Uani 1 1 d . . . . .
O9 O -0.2996(4) -0.0941(3) 0.2581(2) 0.0945(14) Uani 1 1 d . . . . .
H9A H -0.318832 -0.046124 0.255732 0.142 Uiso 1 1 calc R U . . .
C41 C -0.2180(5) -0.0846(5) 0.2117(3) 0.0767(15) Uani 1 1 d . . . . .
H41A H -0.248357 -0.070855 0.154887 0.115 Uiso 1 1 calc R U . . .
H41B H -0.203684 -0.144492 0.207628 0.115 Uiso 1 1 calc R U . . .
H41C H -0.146580 -0.031993 0.241336 0.115 Uiso 1 1 calc R U . . .
C40 C 0.0605(5) 0.2890(4) -0.1781(3) 0.0805(16) Uani 1 1 d . . . . .
H40 H 0.118023 0.276589 -0.131162 0.097 Uiso 1 1 calc R U . . .
C45 C 0.3133(5) 0.4318(4) 0.5082(4) 0.102(2) Uani 1 1 d D . . . .
H45A H 0.329596 0.499416 0.500956 0.152 Uiso 1 1 calc R U . . .
H45B H 0.376943 0.413775 0.503247 0.152 Uiso 1 1 calc R U . . .
H45C H 0.303123 0.422338 0.564054 0.152 Uiso 1 1 calc R U . . .

loop_
_atom_site_aniso_label
_atom_site_aniso_U_11
_atom_site_aniso_U_22
_atom_site_aniso_U_33
_atom_site_aniso_U_23
_atom_site_aniso_U_13
_atom_site_aniso_U_12
Er1 0.02118(7) 0.02349(7) 0.02917(8) 0.00889(5) 0.01366(5) 0.00903(5)
Co1 0.02343(19) 0.02046(18) 0.0276(2) 0.00688(15) 0.01351(16) 0.00816(15)
Co2 0.0252(2) 0.0269(2) 0.0283(2) 0.00648(16) 0.01450(16) 0.00914(16)
Cl2 0.0317(4) 0.0260(3) 0.0363(4) 0.0067(3) 0.0190(3) 0.0057(3)
Cl1 0.0330(4) 0.0343(4) 0.0365(4) 0.0129(3) 0.0107(3) 0.0149(3)
O2 0.0255(10) 0.0209(10) 0.0293(10) 0.0054(8) 0.0139(8) 0.0076(8)
O1 0.0270(10) 0.0196(9) 0.0316(11) 0.0049(8) 0.0151(9) 0.0065(8)
O5 0.0269(11) 0.0322(11) 0.0369(12) 0.0057(9) 0.0115(9) 0.0106(9)
O4 0.0280(11) 0.0316(11) 0.0309(11) 0.0080(9) 0.0113(9) 0.0117(9)
C1 0.0353(16) 0.0347(16) 0.0268(15) 0.0120(12) 0.0157(13) 0.0176(14)
O8 0.0385(12) 0.0362(12) 0.0344(12) 0.0162(9) 0.0214(10) 0.0223(10)
C12 0.0209(13) 0.0219(14) 0.0321(15) 0.0056(12) 0.0083(12) 0.0077(11)
O7 0.0241(11) 0.0493(14) 0.0358(12) 0.0100(10) 0.0093(9) 0.0145(10)
N4 0.0340(14) 0.0350(14) 0.0315(14) 0.0069(11) 0.0193(11) 0.0104(12)
N3 0.0264(12) 0.0261(12) 0.0284(12) 0.0071(10) 0.0112(10) 0.0116(10)
N6 0.0357(14) 0.0268(13) 0.0284(13) 0.0032(10) 0.0129(11) 0.0110(11)
N1 0.0291(13) 0.0285(13) 0.0290(13) 0.0104(10) 0.0153(10) 0.0123(11)
N5 0.0247(12) 0.0310(13) 0.0328(13) 0.0051(11) 0.0153(11) 0.0099(11)
C26 0.0246(14) 0.0287(15) 0.0303(15) 0.0023(12) 0.0118(12) 0.0084(12)
C6 0.0291(15) 0.0223(14) 0.0385(17) 0.0107(12) 0.0146(13) 0.0062(12)
N2 0.0255(12) 0.0221(12) 0.0313(13) 0.0070(10) 0.0125(10) 0.0084(10)
O3 0.0248(10) 0.0312(11) 0.0378(12) 0.0136(9) 0.0173(9) 0.0141(9)
C14 0.0247(14) 0.0257(14) 0.0279(14) 0.0055(12) 0.0065(12) 0.0113(12)
O6 0.0552(16) 0.0362(14) 0.0573(16) -0.0056(12) 0.0089(13) 0.0191(12)
C7 0.0241(14) 0.0240(14) 0.0310(15) 0.0069(12) 0.0120(12) 0.0085(12)
C18 0.0270(15) 0.0248(15) 0.0389(17) 0.0078(13) 0.0109(13) 0.0073(12)
C37 0.0313(16) 0.0237(14) 0.0341(16) 0.0029(12) 0.0091(13) 0.0101(13)
C5 0.0287(15) 0.0304(15) 0.0338(16) 0.0125(13) 0.0170(13) 0.0102(13)
C4 0.0368(18) 0.0408(18) 0.0385(18) 0.0174(15) 0.0217(15) 0.0126(15)
C32 0.0364(17) 0.0229(14) 0.0284(15) 0.0004(12) 0.0083(13) 0.0109(13)
C2 0.0461(19) 0.0436(19) 0.0342(17) 0.0127(14) 0.0240(15) 0.0233(16)
C13 0.0354(16) 0.0302(16) 0.0283(15) 0.0058(12) 0.0129(13) 0.0173(13)
C19 0.0202(13) 0.0218(14) 0.0291(14) 0.0046(11) 0.0064(11) 0.0094(11)
C16 0.0356(17) 0.0253(15) 0.0409(18) -0.0021(13) 0.0004(14) 0.0118(14)
C11 0.0328(16) 0.0291(16) 0.0376(17) 0.0030(13) 0.0179(14) 0.0091(13)
C17 0.0245(15) 0.0240(15) 0.0464(19) 0.0057(13) 0.0066(14) 0.0036(12)
C25 0.0261(16) 0.0401(18) 0.0402(18) 0.0092(14) 0.0172(14) 0.0098(14)
C20 0.0421(19) 0.0349(17) 0.0323(16) 0.0076(13) 0.0205(14) 0.0091(15)
C15 0.0363(17) 0.0294(16) 0.0328(16) 0.0007(13) 0.0091(13) 0.0147(14)
C33 0.049(2) 0.0287(16) 0.0322(16) 0.0020(13) 0.0089(15) 0.0172(15)
C27 0.0240(15) 0.0363(17) 0.0393(17) 0.0016(14) 0.0116(13) 0.0121(13)
C21 0.055(2) 0.049(2) 0.0387(19) 0.0128(16) 0.0290(17) 0.0134(18)
C46 0.048(2) 0.0381(18) 0.0260(15) 0.0081(13) 0.0159(14) 0.0146(16)
C9 0.0408(19) 0.0243(15) 0.0455(19) 0.0003(14) 0.0141(15) 0.0100(14)
C30 0.0306(16) 0.0352(17) 0.0441(18) 0.0179(14) 0.0198(14) 0.0143(14)
C28 0.0296(16) 0.0376(18) 0.0444(19) 0.0094(15) 0.0043(14) 0.0168(14)
C24 0.0329(17) 0.0399(18) 0.0390(18) 0.0077(14) 0.0205(14) 0.0089(14)
C23 0.0367(19) 0.056(2) 0.050(2) 0.0140(18) 0.0270(17) 0.0100(17)
C29 0.0403(19) 0.0349(17) 0.0458(19) 0.0188(15) 0.0153(16) 0.0143(15)
C8 0.0326(16) 0.0235(15) 0.0426(18) 0.0085(13) 0.0150(14) 0.0057(13)
C38 0.0344(18) 0.058(2) 0.044(2) -0.0031(17) 0.0057(15) 0.0201(17)
C22 0.050(2) 0.058(2) 0.049(2) 0.0136(18) 0.0356(19) 0.0092(19)
C36 0.0333(17) 0.0408(19) 0.0421(19) 0.0058(15) 0.0106(15) 0.0120(15)
C31 0.0242(14) 0.0237(14) 0.0352(16) 0.0054(12) 0.0130(12) 0.0097(12)
C35 0.0335(19) 0.051(2) 0.059(2) 0.0043(18) 0.0052(17) 0.0179(17)
C68 0.0270(18) 0.061(2) 0.056(2) -0.0035(19) 0.0041(16) 0.0116(17)
C3 0.0436(19) 0.053(2) 0.0385(18) 0.0212(16) 0.0283(16) 0.0212(17)
C39 0.058(2) 0.0407(19) 0.047(2) 0.0227(16) 0.0250(18) 0.0278(18)
C10 0.0396(18) 0.0308(17) 0.0417(18) -0.0015(14) 0.0151(15) 0.0129(15)
C34 0.050(2) 0.042(2) 0.044(2) 0.0062(16) 0.0021(17) 0.0263(18)
Cl6 0.0376(4) 0.0528(5) 0.0517(5) 0.0189(4) 0.0207(4) 0.0279(4)
Cl4 0.1338(16) 0.1016(13) 0.1308(15) -0.0298(11) 0.0769(13) -0.0347(11)
Cl3 0.0824(12) 0.163(2) 0.184(2) 0.0966(18) 0.0201(13) 0.0037(12)
Cl5 0.392(5) 0.202(3) 0.1080(15) -0.0530(17) -0.037(2) 0.225(3)
O9 0.172(4) 0.106(3) 0.074(2) 0.053(2) 0.067(3) 0.107(3)
C41 0.076(3) 0.113(4) 0.056(3) 0.015(3) 0.011(2) 0.059(3)
C40 0.090(4) 0.055(3) 0.077(3) 0.012(2) -0.007(3) 0.027(3)
C45 0.095(4) 0.065(3) 0.107(5) -0.030(3) -0.029(4) 0.032(3)

loop_
_atom_type_symbol
_atom_type_description
_atom_type_scat_dispersion_real
_atom_type_scat_dispersion_imag
_atom_type_scat_source
C C 0.0033 0.0016 'International Tables Vol C Tables 4.2.6.8 and 6.1.1.4'
H H 0.0000 0.0000 'International Tables Vol C Tables 4.2.6.8 and 6.1.1.4'
Cl Cl 0.1484 0.1585 'International Tables Vol C Tables 4.2.6.8 and 6.1.1.4'
Co Co 0.3494 0.9721 'International Tables Vol C Tables 4.2.6.8 and 6.1.1.4'
Er Er -0.2586 4.9576 'International Tables Vol C Tables 4.2.6.8 and 6.1.1.4'
N N 0.0061 0.0033 'International Tables Vol C Tables 4.2.6.8 and 6.1.1.4'
O O 0.0106 0.0060 'International Tables Vol C Tables 4.2.6.8 and 6.1.1.4'

loop_
_geom_angle_atom_site_label_1
_geom_angle_atom_site_label_2
_geom_angle_atom_site_label_3
_geom_angle
_geom_angle_site_symmetry_1
_geom_angle_site_symmetry_3
_geom_angle_publ_flag
Cl2 Er1 Co2 49.399(17) . . ?
O2 Er1 Co2 171.17(5) . . ?
O2 Er1 Cl2 121.78(5) . . ?
O2 Er1 O4 141.25(7) . . ?
O2 Er1 O8 71.85(7) . . ?
O2 Er1 O7 72.79(7) . . ?
O1 Er1 Co2 118.27(5) . . ?
O1 Er1 Cl2 166.68(5) . . ?
O1 Er1 O2 70.53(7) . . ?
O1 Er1 O4 94.49(7) . . ?
O1 Er1 O8 108.39(7) . . ?
O1 Er1 O7 97.21(8) . . ?
O1 Er1 O3 89.34(7) . . ?
O4 Er1 Co2 42.78(5) . . ?
O4 Er1 Cl2 78.60(5) . . ?
O4 Er1 O8 80.14(7) . . ?
O4 Er1 O7 145.84(8) . . ?
O8 Er1 Co2 104.48(5) . . ?
O8 Er1 Cl2 81.85(5) . . ?
O7 Er1 Co2 104.17(6) . . ?
O7 Er1 Cl2 82.94(6) . . ?
O7 Er1 O8 125.37(8) . . ?
O3 Er1 Co2 41.09(5) . . ?
O3 Er1 Cl2 77.54(5) . . ?
O3 Er1 O2 143.33(7) . . ?
O3 Er1 O4 68.06(7) . . ?
O3 Er1 O8 144.79(7) . . ?
O3 Er1 O7 80.08(8) . . ?
O2 Co1 Cl1 90.39(6) . . ?
O2 Co1 O1 71.63(7) . . ?
O2 Co1 O5 86.91(8) . . ?
O2 Co1 N3 73.68(8) . . ?
O2 Co1 N1 143.75(9) . . ?
O2 Co1 N2 143.37(8) . . ?
O1 Co1 Cl1 89.96(6) . . ?
O5 Co1 Cl1 177.18(6) . . ?
O5 Co1 O1 88.45(8) . . ?
O5 Co1 N3 90.82(8) . . ?
N3 Co1 Cl1 89.17(7) . . ?
N3 Co1 O1 145.29(8) . . ?
N1 Co1 Cl1 94.86(7) . . ?
N1 Co1 O1 144.00(8) . . ?
N1 Co1 O5 87.79(9) . . ?
N1 Co1 N3 70.57(9) . . ?
N1 Co1 N2 72.12(9) . . ?
N2 Co1 Cl1 93.61(7) . . ?
N2 Co1 O1 71.98(8) . . ?
N2 Co1 O5 88.10(9) . . ?
N2 Co1 N3 142.69(9) . . ?
Cl2 Co2 Er1 54.010(17) . . ?
O4 Co2 Er1 44.04(5) . . ?
O4 Co2 Cl2 83.28(6) . . ?
N4 Co2 Er1 147.57(7) . . ?
N4 Co2 Cl2 93.57(7) . . ?
N4 Co2 O4 144.95(9) . . ?
N4 Co2 N6 72.17(10) . . ?
N4 Co2 N5 71.25(10) . . ?
N6 Co2 Er1 106.26(7) . . ?
N6 Co2 Cl2 92.05(7) . . ?
N6 Co2 O4 73.07(9) . . ?
N6 Co2 N5 143.23(10) . . ?
N5 Co2 Er1 106.44(6) . . ?
N5 Co2 Cl2 93.74(7) . . ?
N5 Co2 O4 143.68(8) . . ?
O3 Co2 Er1 43.40(5) . . ?
O3 Co2 Cl2 83.06(6) . . ?
O3 Co2 O4 70.72(7) . . ?
O3 Co2 N4 143.76(9) . . ?
O3 Co2 N6 143.78(9) . . ?
O3 Co2 N5 72.99(8) . . ?
O6 Co2 Er1 119.73(8) . . ?
O6 Co2 Cl2 173.62(9) . . ?
O6 Co2 O4 92.41(10) . . ?
O6 Co2 N4 92.65(11) . . ?
O6 Co2 N6 91.19(10) . . ?
O6 Co2 N5 86.93(10) . . ?
O6 Co2 O3 91.09(10) . . ?
Co2 Cl2 Er1 76.59(2) . . ?
Co1 O2 Er1 109.95(8) . . ?
C19 O2 Er1 129.46(17) . . ?
C19 O2 Co1 117.27(17) . . ?
Er1 O1 Co1 106.63(8) . . ?
C12 O1 Er1 136.98(18) . . ?
C12 O1 Co1 115.66(17) . . ?
Co1 O5 H5 110.4 . . ?
C38 O5 Co1 121.7(2) . . ?
C38 O5 H5 109.5 . . ?
Co2 O4 Er1 93.18(8) . . ?
C37 O4 Er1 132.04(19) . . ?
C37 O4 Co2 116.27(18) . . ?
N1 C1 C2 121.6(3) . . ?
N1 C1 C13 112.7(3) . . ?
C2 C1 C13 125.7(3) . . ?
Er1 O8 H8 112.6 . . ?
C39 O8 Er1 136.0(2) . . ?
C39 O8 H8 109.5 . . ?
O1 C12 C7 119.0(3) . . ?
O1 C12 C11 122.7(3) . . ?
C11 C12 C7 118.2(3) . . ?
Er1 O7 H7 110.2 . . ?
C68 O7 Er1 138.3(2) . . ?
C68 O7 H7 109.5 . . ?
C20 N4 Co2 119.2(2) . . ?
C24 N4 Co2 120.4(2) . . ?
C24 N4 C20 120.3(3) . . ?
C14 N3 Co1 115.36(18) . . ?
C13 N3 Co1 120.1(2) . . ?
C13 N3 C14 124.5(3) . . ?
C32 N6 Co2 117.14(19) . . ?
C46 N6 Co2 118.4(2) . . ?
C46 N6 C32 124.4(3) . . ?
C1 N1 Co1 121.0(2) . . ?
C1 N1 C5 119.9(3) . . ?
C5 N1 Co1 119.0(2) . . ?
C26 N5 Co2 116.03(18) . . ?
C25 N5 Co2 118.7(2) . . ?
C25 N5 C26 125.1(3) . . ?
N5 C26 C31 112.9(3) . . ?
C27 C26 N5 126.4(3) . . ?
C27 C26 C31 120.7(3) . . ?
N2 C6 H6 121.7 . . ?
N2 C6 C5 116.5(3) . . ?
C5 C6 H6 121.7 . . ?
C6 N2 Co1 118.3(2) . . ?
C6 N2 C7 123.0(3) . . ?
C7 N2 Co1 118.68(18) . . ?
Co2 O3 Er1 95.51(7) . . ?
C31 O3 Er1 135.07(19) . . ?
C31 O3 Co2 117.67(17) . . ?
N3 C14 C19 113.4(2) . . ?
C15 C14 N3 125.8(3) . . ?
C15 C14 C19 120.8(3) . . ?
Co2 O6 H6A 121.7(14) . . ?
C45 O6 Co2 128.8(3) . . ?
C45 O6 H6A 109.2(14) . . ?
N2 C7 C12 114.5(2) . . ?
N2 C7 C8 125.3(3) . . ?
C8 C7 C12 120.2(3) . . ?
C19 C18 H18 119.9 . . ?
C17 C18 H18 119.9 . . ?
C17 C18 C19 120.2(3) . . ?
O4 C37 C32 119.6(3) . . ?
O4 C37 C36 122.5(3) . . ?
C36 C37 C32 117.9(3) . . ?
N1 C5 C6 113.9(3) . . ?
N1 C5 C4 121.7(3) . . ?
C4 C5 C6 124.4(3) . . ?
C5 C4 H4 120.9 . . ?
C3 C4 C5 118.2(3) . . ?
C3 C4 H4 120.9 . . ?
N6 C32 C37 113.7(3) . . ?
N6 C32 C33 125.7(3) . . ?
C33 C32 C37 120.6(3) . . ?
C1 C2 H2 120.8 . . ?
C3 C2 C1 118.5(3) . . ?
C3 C2 H2 120.8 . . ?
C1 C13 H13 122.3 . . ?
N3 C13 C1 115.5(3) . . ?
N3 C13 H13 122.3 . . ?
O2 C19 C14 119.4(2) . . ?
O2 C19 C18 122.6(3) . . ?
C14 C19 C18 118.0(3) . . ?
C17 C16 H16 120.1 . . ?
C15 C16 H16 120.1 . . ?
C15 C16 C17 119.9(3) . . ?
C12 C11 H11 119.9 . . ?
C10 C11 C12 120.2(3) . . ?
C10 C11 H11 119.9 . . ?
C18 C17 C16 121.1(3) . . ?
C18 C17 H17 119.4 . . ?
C16 C17 H17 119.4 . . ?
N5 C25 H25 122.1 . . ?
N5 C25 C24 115.8(3) . . ?
C24 C25 H25 122.1 . . ?
N4 C20 C21 121.0(3) . . ?
N4 C20 C46 113.8(3) . . ?
C21 C20 C46 125.2(3) . . ?
C14 C15 H15 120.0 . . ?
C16 C15 C14 119.9(3) . . ?
C16 C15 H15 120.0 . . ?
C32 C33 H33 120.2 . . ?
C34 C33 C32 119.6(3) . . ?
C34 C33 H33 120.2 . . ?
C26 C27 H27 120.1 . . ?
C28 C27 C26 119.8(3) . . ?
C28 C27 H27 120.1 . . ?
C20 C21 H21 120.8 . . ?
C22 C21 C20 118.5(3) . . ?
C22 C21 H21 120.8 . . ?
N6 C46 C20 116.3(3) . . ?
N6 C46 H46 121.9 . . ?
C20 C46 H46 121.9 . . ?
C8 C9 H9 120.2 . . ?
C8 C9 C10 119.6(3) . . ?
C10 C9 H9 120.2 . . ?
C29 C30 H30 119.8 . . ?
C29 C30 C31 120.3(3) . . ?
C31 C30 H30 119.8 . . ?
C27 C28 H28 120.2 . . ?
C27 C28 C29 119.7(3) . . ?
C29 C28 H28 120.2 . . ?
N4 C24 C25 113.2(3) . . ?
N4 C24 C23 121.9(3) . . ?
C23 C24 C25 124.8(3) . . ?
C24 C23 H23 121.0 . . ?
C22 C23 C24 118.0(3) . . ?
C22 C23 H23 121.0 . . ?
C30 C29 C28 121.1(3) . . ?
C30 C29 H29 119.5 . . ?
C28 C29 H29 119.5 . . ?
C7 C8 H8A 119.6 . . ?
C9 C8 C7 120.8(3) . . ?
C9 C8 H8A 119.6 . . ?
O5 C38 H38A 109.5 . . ?
O5 C38 H38B 109.5 . . ?
O5 C38 H38C 109.5 . . ?
H38A C38 H38B 109.5 . . ?
H38A C38 H38C 109.5 . . ?
H38B C38 H38C 109.5 . . ?
C21 C22 C23 120.3(3) . . ?
C21 C22 H22 119.8 . . ?
C23 C22 H22 119.8 . . ?
C37 C36 H36 119.6 . . ?
C35 C36 C37 120.8(3) . . ?
C35 C36 H36 119.6 . . ?
O3 C31 C26 119.2(3) . . ?
O3 C31 C30 122.4(3) . . ?
C30 C31 C26 118.4(3) . . ?
C36 C35 H35 119.5 . . ?
C36 C35 C34 121.1(4) . . ?
C34 C35 H35 119.5 . . ?
O7 C68 H68A 109.5 . . ?
O7 C68 H68B 109.5 . . ?
O7 C68 H68C 109.5 . . ?
H68A C68 H68B 109.5 . . ?
H68A C68 H68C 109.5 . . ?
H68B C68 H68C 109.5 . . ?
C4 C3 C2 120.2(3) . . ?
C4 C3 H3 119.9 . . ?
C2 C3 H3 119.9 . . ?
O8 C39 H39A 109.5 . . ?
O8 C39 H39B 109.5 . . ?
O8 C39 H39C 109.5 . . ?
H39A C39 H39B 109.5 . . ?
H39A C39 H39C 109.5 . . ?
H39B C39 H39C 109.5 . . ?
C11 C10 C9 120.9(3) . . ?
C11 C10 H10 119.5 . . ?
C9 C10 H10 119.5 . . ?
C33 C34 C35 119.9(3) . . ?
C33 C34 H34 120.0 . . ?
C35 C34 H34 120.0 . . ?
C41 O9 H9A 109.5 . . ?
O9 C41 H41A 109.5 . . ?
O9 C41 H41B 109.5 . . ?
O9 C41 H41C 109.5 . . ?
H41A C41 H41B 109.5 . . ?
H41A C41 H41C 109.5 . . ?
H41B C41 H41C 109.5 . . ?
Cl4 C40 Cl3 108.4(3) . . ?
Cl4 C40 H40 108.1 . . ?
Cl3 C40 H40 108.1 . . ?
Cl5 C40 Cl4 113.2(4) . . ?
Cl5 C40 Cl3 110.6(3) . . ?
Cl5 C40 H40 108.1 . . ?
O6 C45 H45A 109.5 . . ?
O6 C45 H45B 109.5 . . ?
O6 C45 H45C 109.5 . . ?
H45A C45 H45B 109.5 . . ?
H45A C45 H45C 109.5 . . ?
H45B C45 H45C 109.5 . . ?

loop_
_geom_bond_atom_site_label_1
_geom_bond_atom_site_label_2
_geom_bond_distance
_geom_bond_site_symmetry_2
_geom_bond_publ_flag
Er1 Co2 3.2648(4) . ?
Er1 Cl2 2.7157(7) . ?
Er1 O2 2.2688(19) . ?
Er1 O1 2.2226(19) . ?
Er1 O4 2.273(2) . ?
Er1 O8 2.359(2) . ?
Er1 O7 2.333(2) . ?
Er1 O3 2.2536(19) . ?
Co1 Cl1 2.4946(8) . ?
Co1 O2 2.1439(19) . ?
Co1 O1 2.284(2) . ?
Co1 O5 2.199(2) . ?
Co1 N3 2.211(2) . ?
Co1 N1 2.171(2) . ?
Co1 N2 2.197(2) . ?
Co2 Cl2 2.5483(8) . ?
Co2 O4 2.221(2) . ?
Co2 N4 2.159(3) . ?
Co2 N6 2.203(3) . ?
Co2 N5 2.217(2) . ?
Co2 O3 2.156(2) . ?
Co2 O6 2.135(2) . ?
O2 C19 1.326(3) . ?
O1 C12 1.331(3) . ?
O5 H5 0.8200 . ?
O5 C38 1.426(4) . ?
O4 C37 1.324(4) . ?
C1 N1 1.332(4) . ?
C1 C2 1.393(4) . ?
C1 C13 1.464(4) . ?
O8 H8 0.8200 . ?
O8 C39 1.437(4) . ?
C12 C7 1.408(4) . ?
C12 C11 1.400(4) . ?
O7 H7 0.8200 . ?
O7 C68 1.430(4) . ?
N4 C20 1.338(4) . ?
N4 C24 1.331(4) . ?
N3 C14 1.399(4) . ?
N3 C13 1.280(4) . ?
N6 C32 1.400(4) . ?
N6 C46 1.285(4) . ?
N1 C5 1.336(4) . ?
N5 C26 1.401(4) . ?
N5 C25 1.281(4) . ?
C26 C27 1.397(4) . ?
C26 C31 1.405(4) . ?
C6 H6 0.9300 . ?
C6 N2 1.293(4) . ?
C6 C5 1.451(4) . ?
N2 C7 1.395(4) . ?
O3 C31 1.325(3) . ?
C14 C19 1.404(4) . ?
C14 C15 1.397(4) . ?
O6 H6A 0.857(9) . ?
O6 C45 1.375(5) . ?
C7 C8 1.400(4) . ?
C18 H18 0.9300 . ?
C18 C19 1.411(4) . ?
C18 C17 1.373(4) . ?
C37 C32 1.412(4) . ?
C37 C36 1.404(4) . ?
C5 C4 1.397(4) . ?
C4 H4 0.9300 . ?
C4 C3 1.376(5) . ?
C32 C33 1.404(4) . ?
C2 H2 0.9300 . ?
C2 C3 1.378(5) . ?
C13 H13 0.9300 . ?
C16 H16 0.9300 . ?
C16 C17 1.390(5) . ?
C16 C15 1.374(5) . ?
C11 H11 0.9300 . ?
C11 C10 1.383(4) . ?
C17 H17 0.9300 . ?
C25 H25 0.9300 . ?
C25 C24 1.464(5) . ?
C20 C21 1.402(5) . ?
C20 C46 1.459(5) . ?
C15 H15 0.9300 . ?
C33 H33 0.9300 . ?
C33 C34 1.380(5) . ?
C27 H27 0.9300 . ?
C27 C28 1.375(5) . ?
C21 H21 0.9300 . ?
C21 C22 1.378(6) . ?
C46 H46 0.9300 . ?
C9 H9 0.9300 . ?
C9 C8 1.356(5) . ?
C9 C10 1.392(5) . ?
C30 H30 0.9300 . ?
C30 C29 1.378(5) . ?
C30 C31 1.393(4) . ?
C28 H28 0.9300 . ?
C28 C29 1.389(5) . ?
C24 C23 1.395(5) . ?
C23 H23 0.9300 . ?
C23 C22 1.382(5) . ?
C29 H29 0.9300 . ?
C8 H8A 0.9300 . ?
C38 H38A 0.9600 . ?
C38 H38B 0.9600 . ?
C38 H38C 0.9600 . ?
C22 H22 0.9300 . ?
C36 H36 0.9300 . ?
C36 C35 1.369(5) . ?
C35 H35 0.9300 . ?
C35 C34 1.388(6) . ?
C68 H68A 0.9600 . ?
C68 H68B 0.9600 . ?
C68 H68C 0.9600 . ?
C3 H3 0.9300 . ?
C39 H39A 0.9600 . ?
C39 H39B 0.9600 . ?
C39 H39C 0.9600 . ?
C10 H10 0.9300 . ?
C34 H34 0.9300 . ?
Cl4 C40 1.698(5) . ?
Cl3 C40 1.754(6) . ?
Cl5 C40 1.690(6) . ?
O9 H9A 0.8200 . ?
O9 C41 1.418(6) . ?
C41 H41A 0.9600 . ?
C41 H41B 0.9600 . ?
C41 H41C 0.9600 . ?
C40 H40 0.9800 . ?
C45 H45A 0.9600 . ?
C45 H45B 0.9600 . ?
C45 H45C 0.9600 . ?

loop_
_geom_torsion_atom_site_label_1
_geom_torsion_atom_site_label_2
_geom_torsion_atom_site_label_3
_geom_torsion_atom_site_label_4
_geom_torsion
_geom_torsion_site_symmetry_1
_geom_torsion_site_symmetry_2
_geom_torsion_site_symmetry_3
_geom_torsion_site_symmetry_4
_geom_torsion_publ_flag
Er1 O2 C19 C14 165.64(19) . . . . ?
Er1 O2 C19 C18 -14.1(4) . . . . ?
Er1 O1 C12 C7 -172.01(19) . . . . ?
Er1 O1 C12 C11 9.0(4) . . . . ?
Er1 O4 C37 C32 -117.2(3) . . . . ?
Er1 O4 C37 C36 62.0(4) . . . . ?
Er1 O3 C31 C26 123.0(3) . . . . ?
Er1 O3 C31 C30 -56.3(4) . . . . ?
Co1 O2 C19 C14 8.5(3) . . . . ?
Co1 O2 C19 C18 -171.2(2) . . . . ?
Co1 O1 C12 C7 -3.4(3) . . . . ?
Co1 O1 C12 C11 177.6(2) . . . . ?
Co1 N3 C14 C19 -6.5(3) . . . . ?
Co1 N3 C14 C15 172.2(2) . . . . ?
Co1 N3 C13 C1 3.1(4) . . . . ?
Co1 N1 C5 C6 -3.3(3) . . . . ?
Co1 N1 C5 C4 176.7(2) . . . . ?
Co1 N2 C7 C12 2.9(3) . . . . ?
Co1 N2 C7 C8 -177.8(2) . . . . ?
Co2 O4 C37 C32 4.7(3) . . . . ?
Co2 O4 C37 C36 -176.1(2) . . . . ?
Co2 N4 C20 C21 179.2(3) . . . . ?
Co2 N4 C20 C46 -1.9(4) . . . . ?
Co2 N4 C24 C25 -2.5(4) . . . . ?
Co2 N4 C24 C23 179.4(3) . . . . ?
Co2 N6 C32 C37 -0.3(3) . . . . ?
Co2 N6 C32 C33 -178.6(2) . . . . ?
Co2 N6 C46 C20 1.2(4) . . . . ?
Co2 N5 C26 C27 -172.1(3) . . . . ?
Co2 N5 C26 C31 6.7(3) . . . . ?
Co2 N5 C25 C24 7.9(4) . . . . ?
Co2 O3 C31 C26 -9.7(4) . . . . ?
Co2 O3 C31 C30 170.9(2) . . . . ?
O1 C12 C7 N2 0.5(4) . . . . ?
O1 C12 C7 C8 -178.9(3) . . . . ?
O1 C12 C11 C10 179.2(3) . . . . ?
O4 C37 C32 N6 -3.0(4) . . . . ?
O4 C37 C32 C33 175.4(3) . . . . ?
O4 C37 C36 C35 -176.0(3) . . . . ?
C1 N1 C5 C6 179.9(3) . . . . ?
C1 N1 C5 C4 -0.1(5) . . . . ?
C1 C2 C3 C4 -0.6(5) . . . . ?
C12 C7 C8 C9 -0.2(5) . . . . ?
C12 C11 C10 C9 -0.5(5) . . . . ?
N4 C20 C21 C22 1.3(6) . . . . ?
N4 C20 C46 N6 0.5(5) . . . . ?
N4 C24 C23 C22 1.4(6) . . . . ?
N3 C14 C19 O2 -1.1(4) . . . . ?
N3 C14 C19 C18 178.6(2) . . . . ?
N3 C14 C15 C16 -179.0(3) . . . . ?
N6 C32 C33 C34 -179.5(3) . . . . ?
N1 C1 C2 C3 0.5(5) . . . . ?
N1 C1 C13 N3 -4.0(4) . . . . ?
N1 C5 C4 C3 0.1(5) . . . . ?
N5 C26 C27 C28 178.2(3) . . . . ?
N5 C26 C31 O3 1.8(4) . . . . ?
N5 C26 C31 C30 -178.8(3) . . . . ?
N5 C25 C24 N4 -3.6(5) . . . . ?
N5 C25 C24 C23 174.4(3) . . . . ?
C26 N5 C25 C24 -176.7(3) . . . . ?
C26 C27 C28 C29 0.6(5) . . . . ?
C6 N2 C7 C12 -177.1(3) . . . . ?
C6 N2 C7 C8 2.2(5) . . . . ?
C6 C5 C4 C3 -179.9(3) . . . . ?
N2 C6 C5 N1 2.6(4) . . . . ?
N2 C6 C5 C4 -177.4(3) . . . . ?
N2 C7 C8 C9 -179.5(3) . . . . ?
C14 N3 C13 C1 179.8(3) . . . . ?
C7 C12 C11 C10 0.2(5) . . . . ?
C37 C32 C33 C34 2.3(5) . . . . ?
C37 C36 C35 C34 -1.0(6) . . . . ?
C5 C6 N2 Co1 -0.8(4) . . . . ?
C5 C6 N2 C7 179.2(3) . . . . ?
C5 C4 C3 C2 0.3(5) . . . . ?
C32 N6 C46 C20 -177.7(3) . . . . ?
C32 C37 C36 C35 3.2(5) . . . . ?
C32 C33 C34 C35 -0.1(5) . . . . ?
C2 C1 N1 Co1 -176.9(2) . . . . ?
C2 C1 N1 C5 -0.2(4) . . . . ?
C2 C1 C13 N3 176.2(3) . . . . ?
C13 C1 N1 Co1 3.2(3) . . . . ?
C13 C1 N1 C5 -180.0(3) . . . . ?
C13 C1 C2 C3 -179.7(3) . . . . ?
C13 N3 C14 C19 176.6(3) . . . . ?
C13 N3 C14 C15 -4.6(5) . . . . ?
C19 C14 C15 C16 -0.4(4) . . . . ?
C19 C18 C17 C16 -0.4(5) . . . . ?
C11 C12 C7 N2 179.5(3) . . . . ?
C11 C12 C7 C8 0.1(4) . . . . ?
C17 C18 C19 O2 -179.8(3) . . . . ?
C17 C18 C19 C14 0.5(4) . . . . ?
C17 C16 C15 C14 0.6(5) . . . . ?
C25 N5 C26 C27 12.4(5) . . . . ?
C25 N5 C26 C31 -168.8(3) . . . . ?
C25 C24 C23 C22 -176.5(4) . . . . ?
C20 N4 C24 C25 176.6(3) . . . . ?
C20 N4 C24 C23 -1.5(5) . . . . ?
C20 C21 C22 C23 -1.4(6) . . . . ?
C15 C14 C19 O2 -179.9(3) . . . . ?
C15 C14 C19 C18 -0.2(4) . . . . ?
C15 C16 C17 C18 -0.2(5) . . . . ?
C27 C26 C31 O3 -179.4(3) . . . . ?
C27 C26 C31 C30 0.0(5) . . . . ?
C27 C28 C29 C30 -0.3(5) . . . . ?
C21 C20 C46 N6 179.3(3) . . . . ?
C46 N6 C32 C37 178.6(3) . . . . ?
C46 N6 C32 C33 0.3(5) . . . . ?
C46 C20 C21 C22 -177.4(4) . . . . ?
C24 N4 C20 C21 0.1(5) . . . . ?
C24 N4 C20 C46 178.9(3) . . . . ?
C24 C23 C22 C21 0.1(6) . . . . ?
C29 C30 C31 C26 0.3(5) . . . . ?
C29 C30 C31 O3 179.6(3) . . . . ?
C8 C9 C10 C11 0.5(5) . . . . ?
C36 C37 C32 N6 177.8(3) . . . . ?
C36 C37 C32 C33 -3.8(4) . . . . ?
C36 C35 C34 C33 -0.5(6) . . . . ?
C31 C26 C27 C28 -0.4(5) . . . . ?
C31 C30 C29 C28 -0.1(5) . . . . ?
C10 C9 C8 C7 -0.1(5) . . . . ?

loop_
_smtbx_masks_void_nr
_smtbx_masks_void_average_x
_smtbx_masks_void_average_y
_smtbx_masks_void_average_z
_smtbx_masks_void_volume
_smtbx_masks_void_count_electrons
_smtbx_masks_void_content
1 0.078 0.093 0.914 7.3 0.0 ?
2 0.000 0.500 0.500 290.6 59.4 ?
3 -0.078 0.907 0.086 7.3 0.0 ?
